data_2217330
loop_
_publ_author_name
'Aghabozorg, Hossein'
'Motyeian, Elham'
'Soleimannejad, Janet'
'Ghadermazi, Mohammad'
'Attar Gharamaleki, Jafar'

_publ_section_title
;
 Aqua(4-hydroxypyridine-2,6-dicarboxylato)(1,10-phenanothroline)copper(II)
 4.5-hydrate
;
_journal_coeditor_code SU2032
_journal_issue 1
_journal_name_full 'Acta Crystallographica Section E'
_journal_page_first m252
_journal_page_last m253
_journal_paper_doi 10.1107/S1600536807067207
_journal_volume 64
_journal_year 2008
_chemical_formula_iupac '[Cu (C7 H3 N O5) (C12 H8 N2) (H2 O)], 4.5H2 O'
_chemical_formula_moiety 'C19 H13 Cu N3 O6, 4.5(H2 O)'
_chemical_formula_sum 'C19 H22 Cu N3 O10.5'
_chemical_formula_weight 523.94
_chemical_name_systematic
;
Aqua(4-hydroxypyridine-2,6-dicarboxylato)(1,10-phenanothroline)copper(II)
4.5-hydrate
;
_space_group_IT_number 43
_symmetry_cell_setting orthorhombic
_symmetry_space_group_name_Hall 'F 2 -2d'
_symmetry_space_group_name_H-M 'F d d 2'
_atom_sites_solution_hydrogens geom
_atom_sites_solution_primary direct
_atom_sites_solution_secondary difmap
_audit_creation_method SHELXL-97
_cell_angle_alpha 90.00
_cell_angle_beta 90.00
_cell_angle_gamma 90.00
_cell_formula_units_Z 16
_cell_length_a 18.686(4)
_cell_length_b 44.033(8)
_cell_length_c 10.3812(18)
_cell_measurement_reflns_used 30613
_cell_measurement_temperature 296(2)
_cell_measurement_theta_max 36.44
_cell_measurement_theta_min 2.29
_cell_volume 8542(3)
_computing_cell_refinement 'SAINT (Bruker, 1998)'
_computing_data_collection 'SMART (Bruker, 1998)'
_computing_data_reduction 'SAINT (Bruker, 1998)'
_computing_molecular_graphics 'SHELXTL (Bruker, 2005)'
_computing_publication_material 'SHELXTL (Bruker, 2005)'
_computing_structure_refinement 'SHELXL97 (Sheldrick, 1997)'
_computing_structure_solution 'SHELXS97 (Sheldrick, 1997)'
_diffrn_ambient_temperature 296(2)
_diffrn_detector_area_resol_mean 100
_diffrn_measured_fraction_theta_full 1.000
_diffrn_measured_fraction_theta_max 0.935
_diffrn_measurement_device_type 'Bruker SMART 1000'
_diffrn_measurement_method '\w scans'
_diffrn_radiation_monochromator graphite
_diffrn_radiation_source 'fine-focus sealed tube'
_diffrn_radiation_type MoK\a
_diffrn_radiation_wavelength 0.71073
_diffrn_reflns_av_R_equivalents 0.0315
_diffrn_reflns_av_sigmaI/netI 0.0359
_diffrn_reflns_limit_h_max 31
_diffrn_reflns_limit_h_min -30
_diffrn_reflns_limit_k_max 69
_diffrn_reflns_limit_k_min -72
_diffrn_reflns_limit_l_max 17
_diffrn_reflns_limit_l_min -17
_diffrn_reflns_number 59661
_diffrn_reflns_theta_full 25.00
_diffrn_reflns_theta_max 38.59
_diffrn_reflns_theta_min 1.85
_diffrn_standards_decay_% 0
_diffrn_standards_number 0
_exptl_absorpt_coefficient_mu 1.089
_exptl_absorpt_correction_T_max 0.8805
_exptl_absorpt_correction_T_min 0.7085
_exptl_absorpt_correction_type multi-scan
_exptl_absorpt_process_details '(SADABS; Bruker, 1998)'
_exptl_crystal_colour pale-blue
_exptl_crystal_density_diffrn 1.630
_exptl_crystal_density_method 'not measured'
_exptl_crystal_description block
_exptl_crystal_F_000 4320
_exptl_crystal_size_max 0.34
_exptl_crystal_size_mid 0.24
_exptl_crystal_size_min 0.12
_refine_diff_density_max 0.498
_refine_diff_density_min -0.326
_refine_ls_abs_structure_details 'Flack (1983), 4504 Friedel pairs'
_refine_ls_abs_structure_Flack 0.007(4)
_refine_ls_extinction_method none
_refine_ls_goodness_of_fit_ref 1.013
_refine_ls_hydrogen_treatment constr
_refine_ls_matrix_type full
_refine_ls_number_parameters 300
_refine_ls_number_reflns 10800
_refine_ls_number_restraints 1
_refine_ls_restrained_S_all 1.013
_refine_ls_R_factor_all 0.0336
_refine_ls_R_factor_gt 0.0274
_refine_ls_shift/su_max 0.002
_refine_ls_shift/su_mean <0.001
_refine_ls_structure_factor_coef Fsqd
_refine_ls_weighting_details 'calc w=1/[\s^2^(Fo^2^)+(0.0367P)^2^] where P=(Fo^2^+2Fc^2^)/3'
_refine_ls_weighting_scheme calc
_refine_ls_wR_factor_gt 0.0643
_refine_ls_wR_factor_ref 0.0659
_reflns_number_gt 9609
_reflns_number_total 10800
_reflns_threshold_expression I>2\s(I)
_cod_data_source_file su2032.cif
_cod_data_source_block I
_cod_original_formula_sum 'C19 H22 Cu N3 O10.50'
_cod_database_code 2217330
_cod_database_fobs_code 2217330

loop_
_symmetry_equiv_pos_as_xyz
'x, y, z'
'-x, -y, z'
'x+1/4, -y+1/4, z+1/4'
'-x+1/4, y+1/4, z+1/4'
'x, y+1/2, z+1/2'
'-x, -y+1/2, z+1/2'
'x+1/4, -y+3/4, z+3/4'
'-x+1/4, y+3/4, z+3/4'
'x+1/2, y, z+1/2'
'-x+1/2, -y, z+1/2'
'x+3/4, -y+1/4, z+3/4'
'-x+3/4, y+1/4, z+3/4'
'x+1/2, y+1/2, z'
'-x+1/2, -y+1/2, z'
'x+3/4, -y+3/4, z+1/4'
'-x+3/4, y+3/4, z+1/4'

loop_
_atom_site_type_symbol
_atom_site_label
_atom_site_fract_x
_atom_site_fract_y
_atom_site_fract_z
_atom_site_U_iso_or_equiv
_atom_site_adp_type
_atom_site_calc_flag
_atom_site_refinement_flags
_atom_site_occupancy
Cu Cu1 0.260204(6) 0.052661(3) 1.031738(12) 0.01475(3) Uani d . 1
N N1 0.33349(5) 0.086905(19) 1.03093(10) 0.02096(15) Uani d . 1
N N2 0.19432(5) 0.08711(2) 1.07530(9) 0.01972(16) Uani d . 1
N N3 0.32981(5) 0.019941(19) 0.98387(8) 0.01433(14) Uani d . 1
O O1 0.37788(5) -0.00342(2) 1.29870(8) 0.02511(17) Uani d . 1
O O2 0.29904(5) 0.03122(2) 1.22904(7) 0.02473(16) Uani d . 1
O O3 0.26351(6) 0.054290(19) 0.80826(9) 0.02719(19) Uani d . 1
O O4 0.30653(5) 0.026752(19) 0.64661(7) 0.02505(17) Uani d . 1
O O5 0.47567(5) -0.04570(2) 0.88292(8) 0.02523(17) Uani d . 1
H H5A 0.4872 -0.0449 0.8038 0.030 Uiso d R 1
O O6 0.17682(4) 0.024272(16) 1.02325(8) 0.01793(12) Uani d . 1
H H6D 0.1690 0.0174 0.9480 0.022 Uiso d R 1
H H6C 0.1854 0.0080 1.0643 0.022 Uiso d R 1
C C1 0.40278(7) 0.08587(3) 1.00820(13) 0.0302(3) Uani d . 1
H H1 0.4249 0.0670 1.0000 0.036 Uiso calc R 1
C C2 0.44453(9) 0.11231(4) 0.99596(15) 0.0413(4) Uani d . 1
H H2 0.4934 0.1109 0.9799 0.050 Uiso calc R 1
C C3 0.41253(9) 0.14022(3) 1.00797(14) 0.0401(4) Uani d . 1
H H3 0.4394 0.1579 0.9992 0.048 Uiso calc R 1
C C4 0.33932(8) 0.14188(3) 1.03349(13) 0.0307(2) Uani d . 1
C C5 0.29961(11) 0.16990(3) 1.05229(13) 0.0414(4) Uani d . 1
H H5 0.3235 0.1884 1.0460 0.050 Uiso calc R 1
C C6 0.22947(10) 0.16978(3) 1.07841(15) 0.0397(4) Uani d . 1
H H6 0.2059 0.1882 1.0906 0.048 Uiso calc R 1
C C7 0.18977(8) 0.14200(3) 1.08811(12) 0.0312(3) Uani d . 1
C C8 0.11568(10) 0.14002(4) 1.11384(15) 0.0404(4) Uani d . 1
H H8 0.0889 0.1575 1.1272 0.048 Uiso calc R 1
C C9 0.08381(8) 0.11233(4) 1.11891(14) 0.0357(3) Uani d . 1
H H9 0.0351 0.1108 1.1360 0.043 Uiso calc R 1
C C10 0.12452(7) 0.08614(3) 1.09834(12) 0.0265(2) Uani d . 1
H H10 0.1019 0.0673 1.1009 0.032 Uiso calc R 1
C C11 0.22684(7) 0.11447(2) 1.07039(11) 0.0222(2) Uani d . 1
C C12 0.30164(6) 0.11451(2) 1.04432(10) 0.02191(19) Uani d . 1
C C13 0.34558(6) 0.01134(3) 1.21286(9) 0.01798(18) Uani d . 1
C C14 0.36451(5) 0.00388(2) 1.07388(9) 0.01544(16) Uani d . 1
C C15 0.41397(5) -0.01821(2) 1.04245(10) 0.01813(17) Uani d . 1
H H15 0.4377 -0.0290 1.1065 0.022 Uiso calc R 1
C C16 0.42769(5) -0.02401(2) 0.91269(10) 0.01755(17) Uani d . 1
C C17 0.39083(6) -0.00763(2) 0.81932(10) 0.01653(16) Uani d . 1
H H17 0.3987 -0.0112 0.7322 0.020 Uiso calc R 1
C C18 0.34222(6) 0.01404(2) 0.85910(9) 0.01394(16) Uani d . 1
C C19 0.30013(6) 0.03315(2) 0.76368(9) 0.01689(17) Uani d . 1
O O1W 0.5000 0.0000 0.45689(13) 0.0277(2) Uiso d S 1
H H1C 0.5384 0.0026 0.4143 0.033 Uiso d R 1
O O2W 0.13216(6) 0.15930(2) 0.41663(14) 0.0457(3) Uani d . 1
H H2C 0.0889 0.1635 0.4349 0.055 Uiso d R 1
H H2D 0.1336 0.1403 0.4299 0.055 Uiso d R 1
O O3W 0.24433(5) 0.05872(2) 0.44855(9) 0.02822(19) Uani d . 1
H H3D 0.2586 0.0500 0.3801 0.034 Uiso d R 1
H H3C 0.2628 0.0496 0.5126 0.034 Uiso d R 1
O O4W 0.13298(7) 0.09704(2) 0.43343(14) 0.0474(3) Uani d . 1
H H4D 0.1683 0.0853 0.4474 0.057 Uiso d R 1
H H4C 0.0974 0.0857 0.4167 0.057 Uiso d R 1
O O5W 0.51596(5) -0.04686(2) 0.64555(9) 0.03011(19) Uani d . 1
H H5C 0.5200 -0.0331 0.5886 0.036 Uiso d R 1
H H5D 0.5500 -0.0593 0.6321 0.036 Uiso d R 1

loop_
_atom_site_aniso_label
_atom_site_aniso_U_11
_atom_site_aniso_U_22
_atom_site_aniso_U_33
_atom_site_aniso_U_12
_atom_site_aniso_U_13
_atom_site_aniso_U_23
Cu1 0.01572(5) 0.01249(5) 0.01605(5) 0.00093(4) 0.00172(5) -0.00189(4)
N1 0.0232(4) 0.0187(4) 0.0210(4) -0.0040(3) 0.0044(4) -0.0048(3)
N2 0.0230(4) 0.0173(4) 0.0189(4) 0.0048(3) 0.0015(3) -0.0016(3)
N3 0.0163(4) 0.0136(3) 0.0131(3) 0.0001(3) 0.0000(3) -0.0003(3)
O1 0.0224(4) 0.0370(5) 0.0159(4) 0.0013(3) -0.0015(3) 0.0065(3)
O2 0.0276(4) 0.0306(4) 0.0161(3) 0.0069(3) 0.0018(3) -0.0014(3)
O3 0.0394(5) 0.0240(4) 0.0181(4) 0.0176(3) -0.0018(3) -0.0007(3)
O4 0.0408(5) 0.0205(4) 0.0138(3) 0.0097(3) -0.0028(3) -0.0010(3)
O5 0.0265(4) 0.0256(4) 0.0236(4) 0.0144(3) 0.0046(3) 0.0027(3)
O6 0.0200(3) 0.0177(3) 0.0161(3) -0.0011(2) -0.0013(3) 0.0014(3)
C1 0.0249(5) 0.0303(6) 0.0355(7) -0.0083(4) 0.0074(5) -0.0087(5)
C2 0.0321(7) 0.0500(9) 0.0418(8) -0.0241(6) 0.0079(6) -0.0082(6)
C3 0.0560(9) 0.0340(7) 0.0305(7) -0.0281(6) 0.0005(6) -0.0032(5)
C4 0.0498(7) 0.0198(5) 0.0224(5) -0.0125(4) -0.0037(5) -0.0018(4)
C5 0.0805(12) 0.0144(5) 0.0292(7) -0.0099(6) -0.0146(6) 0.0009(4)
C6 0.0702(11) 0.0155(5) 0.0333(6) 0.0079(6) -0.0147(7) -0.0050(4)
C7 0.0498(8) 0.0179(5) 0.0258(5) 0.0117(5) -0.0070(5) -0.0043(4)
C8 0.0524(9) 0.0340(7) 0.0347(7) 0.0262(7) -0.0054(6) -0.0075(5)
C9 0.0300(7) 0.0421(8) 0.0352(7) 0.0180(6) 0.0017(5) -0.0053(6)
C10 0.0229(5) 0.0303(6) 0.0264(5) 0.0083(4) 0.0028(4) -0.0017(4)
C11 0.0333(6) 0.0153(4) 0.0181(4) 0.0040(4) -0.0016(4) -0.0024(3)
C12 0.0327(5) 0.0158(4) 0.0173(4) -0.0043(4) -0.0003(4) -0.0026(3)
C13 0.0176(5) 0.0235(5) 0.0129(4) -0.0025(4) 0.0001(3) 0.0006(3)
C14 0.0147(4) 0.0165(4) 0.0151(4) -0.0011(3) -0.0001(3) 0.0017(3)
C15 0.0165(4) 0.0202(4) 0.0178(4) 0.0027(3) -0.0002(3) 0.0043(3)
C16 0.0164(4) 0.0159(4) 0.0204(4) 0.0031(3) 0.0015(3) 0.0024(3)
C17 0.0174(4) 0.0158(4) 0.0163(4) 0.0019(3) 0.0010(3) -0.0001(3)
C18 0.0166(4) 0.0118(4) 0.0135(4) 0.0005(3) -0.0009(3) 0.0002(3)
C19 0.0220(4) 0.0132(4) 0.0155(4) 0.0028(3) -0.0021(3) 0.0006(3)
O2W 0.0372(6) 0.0250(5) 0.0747(8) 0.0000(4) 0.0068(6) -0.0087(5)
O3W 0.0340(5) 0.0279(4) 0.0227(4) 0.0101(3) 0.0024(3) 0.0032(3)
O4W 0.0441(7) 0.0248(5) 0.0735(9) 0.0095(4) -0.0168(6) -0.0081(5)
O5W 0.0278(5) 0.0364(5) 0.0262(4) 0.0049(4) 0.0036(3) -0.0030(3)

loop_
_atom_type_symbol
_atom_type_description
_atom_type_scat_dispersion_real
_atom_type_scat_dispersion_imag
_atom_type_scat_source
C C 0.0033 0.0016 'International Tables Vol C Tables 4.2.6.8 and 6.1.1.4'
H H 0.0000 0.0000 'International Tables Vol C Tables 4.2.6.8 and 6.1.1.4'
N N 0.0061 0.0033 'International Tables Vol C Tables 4.2.6.8 and 6.1.1.4'
O O 0.0106 0.0060 'International Tables Vol C Tables 4.2.6.8 and 6.1.1.4'
Cu Cu 0.3201 1.2651 'International Tables Vol C Tables 4.2.6.8 and 6.1.1.4'

loop_
_geom_angle_atom_site_label_1
_geom_angle_atom_site_label_2
_geom_angle_atom_site_label_3
_geom_angle
_geom_angle_publ_flag
O6 Cu1 N3 92.60(4) n
O6 Cu1 N2 90.26(4) n
N3 Cu1 N2 176.79(4) n
O6 Cu1 N1 170.57(3) n
N3 Cu1 N1 95.44(4) ?
N2 Cu1 N1 81.59(4) ?
O6 Cu1 O3 89.77(4) ?
N3 Cu1 O3 75.95(3) ?
N2 Cu1 O3 102.61(3) ?
N1 Cu1 O3 87.43(4) ?
O6 Cu1 O2 91.59(3) ?
N3 Cu1 O2 74.28(3) ?
N2 Cu1 O2 107.13(4) ?
N1 Cu1 O2 95.31(4) ?
O3 Cu1 O2 150.22(3) n
C1 N1 C12 118.64(10) ?
C1 N1 Cu1 129.51(8) ?
C12 N1 Cu1 111.52(7) ?
C10 N2 C11 118.55(10) ?
C10 N2 Cu1 128.30(9) ?
C11 N2 Cu1 112.97(8) ?
C14 N3 C18 119.19(9) ?
C14 N3 Cu1 121.39(7) ?
C18 N3 Cu1 119.41(7) ?
C13 O2 Cu1 112.17(7) ?
C19 O3 Cu1 111.29(7) ?
C16 O5 H5A 111.1 ?
Cu1 O6 H6D 113.4 ?
Cu1 O6 H6C 111.0 ?
H6D O6 H6C 101.1 ?
N1 C1 C2 122.19(13) ?
N1 C1 H1 118.9 ?
C2 C1 H1 118.9 ?
C3 C2 C1 119.41(15) ?
C3 C2 H2 120.3 ?
C1 C2 H2 120.3 ?
C2 C3 C4 119.43(12) ?
C2 C3 H3 120.3 ?
C4 C3 H3 120.3 ?
C3 C4 C12 117.59(12) ?
C3 C4 C5 124.80(12) ?
C12 C4 C5 117.60(13) ?
C6 C5 C4 121.61(12) ?
C6 C5 H5 119.2 ?
C4 C5 H5 119.2 ?
C5 C6 C7 121.61(13) ?
C5 C6 H6 119.2 ?
C7 C6 H6 119.2 ?
C11 C7 C8 116.97(13) ?
C11 C7 C6 118.07(14) ?
C8 C7 C6 124.96(13) ?
C9 C8 C7 119.51(12) ?
C9 C8 H8 120.2 ?
C7 C8 H8 120.2 ?
C8 C9 C10 119.75(14) ?
C8 C9 H9 120.1 ?
C10 C9 H9 120.1 ?
N2 C10 C9 122.41(13) ?
N2 C10 H10 118.8 ?
C9 C10 H10 118.8 ?
N2 C11 C7 122.80(12) ?
N2 C11 C12 116.73(9) ?
C7 C11 C12 120.46(11) ?
N1 C12 C4 122.74(12) ?
N1 C12 C11 116.62(9) ?
C4 C12 C11 120.64(11) ?
O2 C13 O1 127.08(10) ?
O2 C13 C14 116.23(9) ?
O1 C13 C14 116.69(10) ?
N3 C14 C15 122.08(9) ?
N3 C14 C13 115.80(9) ?
C15 C14 C13 122.12(9) ?
C14 C15 C16 118.69(9) ?
C14 C15 H15 120.7 ?
C16 C15 H15 120.7 ?
O5 C16 C17 122.54(10) ?
O5 C16 C15 118.30(9) ?
C17 C16 C15 119.16(9) ?
C18 C17 C16 118.41(9) ?
C18 C17 H17 120.8 ?
C16 C17 H17 120.8 ?
N3 C18 C17 122.45(9) ?
N3 C18 C19 115.64(8) ?
C17 C18 C19 121.90(9) ?
O3 C19 O4 125.54(10) ?
O3 C19 C18 117.16(9) ?
O4 C19 C18 117.27(9) ?
H2C O2W H2D 102.1 ?
H3D O3W H3C 108.3 ?
H4D O4W H4C 106.6 ?
H5C O5W H5D 106.2 ?

loop_
_geom_bond_atom_site_label_1
_geom_bond_atom_site_label_2
_geom_bond_distance
_geom_bond_publ_flag
Cu1 O6 1.9996(8) n
Cu1 N3 2.0036(9) n
Cu1 N2 2.0052(9) n
Cu1 N1 2.0370(9) n
Cu1 O3 2.3219(10) n
Cu1 O2 2.3693(9) n
N1 C1 1.3168(16) ?
N1 C12 1.3604(14) ?
N2 C10 1.3267(16) ?
N2 C11 1.3505(15) ?
N3 C14 1.3392(13) ?
N3 C18 1.3412(12) ?
O1 C13 1.2572(13) ?
O2 C13 1.2453(14) ?
O3 C19 1.2445(12) ?
O4 C19 1.2533(12) ?
O5 C16 1.3460(13) ?
O5 H5A 0.8500 ?
O6 H6D 0.8500 ?
O6 H6C 0.8500 ?
C1 C2 1.4072(18) ?
C1 H1 0.9300 ?
C2 C3 1.372(3) ?
C2 H2 0.9300 ?
C3 C4 1.395(2) ?
C3 H3 0.9300 ?
C4 C12 1.4005(15) ?
C4 C5 1.453(2) ?
C5 C6 1.338(3) ?
C5 H5 0.9300 ?
C6 C7 1.434(2) ?
C6 H6 0.9300 ?
C7 C11 1.4082(16) ?
C7 C8 1.413(2) ?
C8 C9 1.358(3) ?
C8 H8 0.9300 ?
C9 C10 1.3979(17) ?
C9 H9 0.9300 ?
C10 H10 0.9300 ?
C11 C12 1.4237(17) ?
C13 C14 1.5213(14) ?
C14 C15 1.3810(14) ?
C15 C16 1.3948(15) ?
C15 H15 0.9300 ?
C16 C17 1.3906(14) ?
C17 C18 1.3806(14) ?
C17 H17 0.9300 ?
C18 C19 1.5194(14) ?
O1W H1C 0.8500 ?
O2W H2C 0.8501 ?
O2W H2D 0.8501 ?
O3W H3D 0.8500 ?
O3W H3C 0.8500 ?
O4W H4D 0.8501 ?
O4W H4C 0.8498 ?
O5W H5C 0.8501 ?
O5W H5D 0.8499 ?

loop_
_geom_hbond_atom_site_label_D
_geom_hbond_atom_site_label_H
_geom_hbond_atom_site_label_A
_geom_hbond_site_symmetry_A
_geom_hbond_distance_DH
_geom_hbond_distance_HA
_geom_hbond_distance_DA
_geom_hbond_angle_DHA
O5 H5A O5W . 0.85 1.73 2.5771(14) 174
O6 H6D O1 10_554 0.85 1.88 2.7059(12) 162
O6 H6C O4 10 0.85 1.76 2.6048(11) 174
O1W H1C O1 2_654 0.85 1.97 2.8154(12) 171
O2W H2C O3 11_454 0.85 2.37 3.1062(16) 145
O2W H2D O4W . 0.85 1.90 2.7470(16) 172
O3W H3D O2 1_554 0.85 1.93 2.7757(13) 175
O3W H3C O4 . 0.85 1.90 2.7496(13) 175
O4W H4D O3W . 0.85 1.84 2.6834(15) 171
O4W H4C O5 10_554 0.85 2.26 3.0835(16) 165
O5W H5C O1W . 0.85 2.03 2.8604(15) 164.
O5W H5D O2W 16_545 0.85 1.91 2.7204(15) 159
C1 H1 O5 2_655 0.93 2.41 3.1610(18) 137
C3 H3 O3 3_555 0.93 2.25 3.130(2) 158
C8 H8 O3W 11_455 0.93 2.42 3.315(2) 161
C10 H10 O6 . 0.93 2.50 2.9995(17) 114
C10 H10 O5W 10_555 0.93 2.42 3.1809(19) 139

loop_
_geom_torsion_atom_site_label_1
_geom_torsion_atom_site_label_2
_geom_torsion_atom_site_label_3
_geom_torsion_atom_site_label_4
_geom_torsion
O6 Cu1 N1 C1 -149.7(2)
N3 Cu1 N1 C1 -1.22(12)
N2 Cu1 N1 C1 -179.99(13)
O3 Cu1 N1 C1 -76.84(12)
O2 Cu1 N1 C1 73.44(12)
O6 Cu1 N1 C12 23.5(3)
N3 Cu1 N1 C12 171.95(8)
N2 Cu1 N1 C12 -6.81(8)
O3 Cu1 N1 C12 96.34(8)
O2 Cu1 N1 C12 -113.39(8)
O6 Cu1 N2 C10 5.57(10)
N3 Cu1 N2 C10 158.3(7)
N1 Cu1 N2 C10 -179.17(11)
O3 Cu1 N2 C10 95.39(10)
O2 Cu1 N2 C10 -86.17(10)
O6 Cu1 N2 C11 -169.41(8)
N3 Cu1 N2 C11 -16.7(7)
N1 Cu1 N2 C11 5.85(8)
O3 Cu1 N2 C11 -79.58(8)
O2 Cu1 N2 C11 98.86(8)
O6 Cu1 N3 C14 -93.65(8)
N2 Cu1 N3 C14 113.7(7)
N1 Cu1 N3 C14 91.27(8)
O3 Cu1 N3 C14 177.24(8)
O2 Cu1 N3 C14 -2.73(7)
O6 Cu1 N3 C18 86.62(8)
N2 Cu1 N3 C18 -66.1(7)
N1 Cu1 N3 C18 -88.46(8)
O3 Cu1 N3 C18 -2.49(8)
O2 Cu1 N3 C18 177.53(8)
O6 Cu1 O2 C13 95.47(8)
N3 Cu1 O2 C13 3.22(8)
N2 Cu1 O2 C13 -173.77(8)
N1 Cu1 O2 C13 -90.96(8)
O3 Cu1 O2 C13 3.16(12)
O6 Cu1 O3 C19 -86.68(9)
N3 Cu1 O3 C19 6.06(8)
N2 Cu1 O3 C19 -176.89(8)
N1 Cu1 O3 C19 102.33(9)
O2 Cu1 O3 C19 6.11(13)
C12 N1 C1 C2 -0.7(2)
Cu1 N1 C1 C2 172.03(11)
N1 C1 C2 C3 0.0(2)
C1 C2 C3 C4 0.7(2)
C2 C3 C4 C12 -0.7(2)
C2 C3 C4 C5 178.00(14)
C3 C4 C5 C6 -178.98(15)
C12 C4 C5 C6 -0.3(2)
C4 C5 C6 C7 -0.5(2)
C5 C6 C7 C11 0.5(2)
C5 C6 C7 C8 -179.23(14)
C11 C7 C8 C9 -0.7(2)
C6 C7 C8 C9 179.07(14)
C7 C8 C9 C10 -0.2(2)
C11 N2 C10 C9 -0.67(18)
Cu1 N2 C10 C9 -175.40(10)
C8 C9 C10 N2 0.9(2)
C10 N2 C11 C7 -0.28(16)
Cu1 N2 C11 C7 175.23(9)
C10 N2 C11 C12 -179.47(11)
Cu1 N2 C11 C12 -3.95(13)
C8 C7 C11 N2 0.96(17)
C6 C7 C11 N2 -178.83(11)
C8 C7 C11 C12 -179.88(12)
C6 C7 C11 C12 0.32(17)
C1 N1 C12 C4 0.74(18)
Cu1 N1 C12 C4 -173.26(9)
C1 N1 C12 C11 -179.24(11)
Cu1 N1 C12 C11 6.76(13)
C3 C4 C12 N1 -0.05(19)
C5 C4 C12 N1 -178.80(11)
C3 C4 C12 C11 179.93(12)
C5 C4 C12 C11 1.18(18)
N2 C11 C12 N1 -2.01(16)
C7 C11 C12 N1 178.79(10)
N2 C11 C12 C4 178.01(10)
C7 C11 C12 C4 -1.19(17)
Cu1 O2 C13 O1 177.76(10)
Cu1 O2 C13 C14 -3.11(12)
C18 N3 C14 C15 1.41(15)
Cu1 N3 C14 C15 -178.33(7)
C18 N3 C14 C13 -178.14(9)
Cu1 N3 C14 C13 2.13(12)
O2 C13 C14 N3 1.10(14)
O1 C13 C14 N3 -179.67(10)
O2 C13 C14 C15 -178.44(10)
O1 C13 C14 C15 0.78(15)
N3 C14 C15 C16 -0.40(15)
C13 C14 C15 C16 179.12(10)
C14 C15 C16 O5 -179.62(10)
C14 C15 C16 C17 -0.57(15)
O5 C16 C17 C18 179.53(10)
C15 C16 C17 C18 0.52(15)
C14 N3 C18 C17 -1.47(15)
Cu1 N3 C18 C17 178.27(8)
C14 N3 C18 C19 179.53(9)
Cu1 N3 C18 C19 -0.73(12)
C16 C17 C18 N3 0.50(15)
C16 C17 C18 C19 179.45(9)
Cu1 O3 C19 O4 173.59(10)
Cu1 O3 C19 C18 -8.18(12)
N3 C18 C19 O3 6.64(14)
C17 C18 C19 O3 -172.37(10)
N3 C18 C19 O4 -174.98(10)
C17 C18 C19 O4 6.01(15)
